data_2002595
loop_
_publ_author_name
'Mueller-Buschbaum, Hk'
'Martin, F - D'

_publ_section_title
;
Synthese und Kristallstruktur von Ba4.5 Ca1.5 La2 Fe4 O15, Ba5 Ca Eu2
Fe4 O15 und Ba5 Ca Nd2 Co4 O15
;
_journal_name_full
;
Zeitschrift fuer Anorganische und Allgemeine Chemie
;
_journal_page_first 84
_journal_page_last 88
_journal_paper_doi 10.1002/zaac.19926170113
_journal_volume 617
_journal_year 1992
_chemical_formula_structural 'Ba5 Ca Eu2 Fe4 O15'
_chemical_formula_sum 'Ba5 Ca Eu2 Fe4 O15'
_chemical_name_systematic
;
Pentabarium calcium dieuropium tetrairon(III) oxide
;
_space_group_IT_number 186
_symmetry_cell_setting hexagonal
_symmetry_Int_Tables_number 186
_symmetry_space_group_name_Hall 'P 6c -2c'
_symmetry_space_group_name_H-M 'P 63 m c'
_cell_angle_alpha 90
_cell_angle_beta 90
_cell_angle_gamma 120
_cell_formula_units_Z 2
_cell_length_a 11.5701(23)
_cell_length_b 11.5701(23)
_cell_length_c 6.8916(55)
_cell_volume 799.0
_refine_ls_R_factor_all 0.053
_cod_database_code 2002595

loop_
_symmetry_equiv_pos_as_xyz
x,y,z
-y,x-y,z
y-x,-x,z
-y,-x,z
y-x,y,z
x,x-y,z
-x,-y,1/2+z
y,y-x,1/2+z
x-y,x,1/2+z
y,x,1/2+z
x-y,-y,1/2+z
-x,y-x,1/2+z

loop_
_atom_site_label
_atom_site_type_symbol
_atom_site_symmetry_multiplicity
_atom_site_Wyckoff_symbol
_atom_site_fract_x
_atom_site_fract_y
_atom_site_fract_z
_atom_site_occupancy
_atom_site_attached_hydrogens
_atom_site_calc_flag
Ba1 Ba2+ 2 a 0. 0. 0. 0.5 0 d
Ca1 Ca2+ 2 a 0. 0. 0. 0.5 0 d
Ba2 Ba2+ 6 c 0.1714(2) 0.8286(2) 0.174(2) 1. 0 d
Ba3 Ba2+ 2 b 0.3333 0.6667 0.491(2) 1. 0 d
Eu1 Eu3+ 6 c 0.4780(2) 0.5220(2) 0.842(2) 0.6667 0 d
Ba4 Ba2+ 6 c 0.4780(2) 0.5220(2) 0.842(2) 0.1667 0 d
Ca2 Ca2+ 6 c 0.4780(2) 0.5220(2) 0.842(2) 0.1667 0 d
Fe1 Fe3+ 2 b 0.3333 0.6667 0.034(3) 1. 0 d
Fe2 Fe3+ 6 c 0.1773(4) 0.8227(4) 0.666(2) 1. 0 d
O1 O2- 12 d 0.669(3) 0.062(3) 0.031(4) 1. 0 d
O2 O2- 6 c 0.249(2) 0.751(2) 0.839(9) 1. 0 d
O3 O2- 6 c 0.419(2) 0.581(2) 0.175(8) 1. 0 d
O4 O2- 6 c 0.908(3) 0.092(3) 0.256(8) 1. 0 d

loop_
_atom_type_symbol
_atom_type_oxidation_number
Ba2+ 2.000
Ca2+ 2.000
Eu3+ 3.000
Fe3+ 3.000
O2- -2.000
